data_2212637
loop_
_publ_author_name
'Zi-Sheng Wu'
'Chong-Bo Liu'
'Zhi-Jie Fang'
'Yuan-Xing Wang'
'Hui-Liang Wen'

_publ_section_title
;2-[(2<i>R</i>,3<i>S</i>,4<i>S</i>,5<i>S</i>)-3,4-Benzyloxy-2,5-bis(trityloxymethyl)tetrahydrofuran-2-yloxy]-3,4,5-tribenzyloxy-6-(trityloxymethyl)tetrahydropyran--methanol--2-butanone
 (1/1/0.75)
;
_journal_coeditor_code LH2308
_journal_issue 3
_journal_name_full 'Acta Crystallographica Section E'
_journal_page_first o1471
_journal_page_last o1472
_journal_paper_doi 10.1107/S1600536807007362
_journal_volume 63
_journal_year 2007
_chemical_formula_iupac 'C104 H94 O11, C H4 O, 0.75C4 H8 O'
_chemical_formula_moiety 'C104 H94 O11, C H4 O, 0.75(C4 H8 O)'
_chemical_formula_sum 'C108 H104 O12.75'
_chemical_formula_weight 1605.91
_chemical_name_systematic
;
2-[(2R,3S,4S,5S)-3,4-Benzyloxy-2,5-bis-trityloxymethyl-tetrahydrofuran-2-
yloxy]-3,4,5-tribenzyloxy-6-(trityloxymethyl)tetrahydropyran--methanol--
2-butanone (1/1/0.75)
;
_space_group_IT_number 4
_symmetry_cell_setting monoclinic
_symmetry_space_group_name_Hall 'P 2yb'
_symmetry_space_group_name_H-M 'P 1 21 1'
_atom_sites_solution_hydrogens geom
_atom_sites_solution_primary direct
_atom_sites_solution_secondary difmap
_audit_creation_method SHELXL-97
_cell_angle_alpha 90.00
_cell_angle_beta 112.322(2)
_cell_angle_gamma 90.00
_cell_formula_units_Z 2
_cell_length_a 12.9897(10)
_cell_length_b 24.0016(15)
_cell_length_c 15.9688(11)
_cell_measurement_reflns_used 10202
_cell_measurement_temperature 113(2)
_cell_measurement_theta_max 27.8
_cell_measurement_theta_min 1.6
_cell_volume 4605.6(6)
_computing_cell_refinement CrystalClear
_computing_data_collection 'CrystalClear (Rigaku/MSC, 2005)'
_computing_data_reduction CrystalClear
_computing_molecular_graphics 'DIAMOND (Brandenburg & Berndt, 2005)'
_computing_publication_material 'CrystalStructure (Rigaku/MSC, 2005)'
_computing_structure_refinement 'SHELXL97 (Sheldrick, 1997)'
_computing_structure_solution 'SHELXS97 (Sheldrick, 1997)'
_diffrn_ambient_temperature 113(2)
_diffrn_detector_area_resol_mean 7.31
_diffrn_measured_fraction_theta_full 0.988
_diffrn_measured_fraction_theta_max 0.988
_diffrn_measurement_device_type 'Rigaku Saturn'
_diffrn_measurement_method \w
_diffrn_radiation_monochromator confocal
_diffrn_radiation_source 'rotating anode'
_diffrn_radiation_type MoK\a
_diffrn_radiation_wavelength 0.71070
_diffrn_reflns_av_R_equivalents 0.0558
_diffrn_reflns_av_sigmaI/netI 0.0484
_diffrn_reflns_limit_h_max 15
_diffrn_reflns_limit_h_min -15
_diffrn_reflns_limit_k_max 29
_diffrn_reflns_limit_k_min -29
_diffrn_reflns_limit_l_max 19
_diffrn_reflns_limit_l_min -19
_diffrn_reflns_number 38013
_diffrn_reflns_theta_full 26.00
_diffrn_reflns_theta_max 26.00
_diffrn_reflns_theta_min 1.62
_exptl_absorpt_coefficient_mu 0.075
_exptl_absorpt_correction_T_max 0.9852
_exptl_absorpt_correction_T_min 0.9623
_exptl_absorpt_correction_type multi-scan
_exptl_absorpt_process_details '(Jacobson, 1998)'
_exptl_crystal_colour colorless
_exptl_crystal_density_diffrn 1.158
_exptl_crystal_density_method 'not measured'
_exptl_crystal_description prism
_exptl_crystal_F_000 1708
_exptl_crystal_size_max 0.32
_exptl_crystal_size_mid 0.22
_exptl_crystal_size_min 0.20
_refine_diff_density_max 0.574
_refine_diff_density_min -0.286
_refine_ls_abs_structure_details 'None, Friedel Pairs merged'
_refine_ls_extinction_method none
_refine_ls_goodness_of_fit_ref 1.075
_refine_ls_hydrogen_treatment constr
_refine_ls_matrix_type full
_refine_ls_number_parameters 1217
_refine_ls_number_reflns 9165
_refine_ls_number_restraints 337
_refine_ls_restrained_S_all 1.089
_refine_ls_R_factor_all 0.0641
_refine_ls_R_factor_gt 0.0570
_refine_ls_shift/su_max 0.002
_refine_ls_shift/su_mean 0.000
_refine_ls_structure_factor_coef Fsqd
_refine_ls_weighting_details 'calc w=1/[\s^2^(Fo^2^)+(0.1092P)^2^+0.4583P] where P=(Fo^2^+2Fc^2^)/3'
_refine_ls_weighting_scheme calc
_refine_ls_wR_factor_gt 0.1624
_refine_ls_wR_factor_ref 0.1690
_reflns_number_gt 8198
_reflns_number_total 9165
_reflns_threshold_expression I>2\s(I)
_cod_data_source_file lh2308.cif
_cod_data_source_block I
_cod_original_sg_symbol_H-M 'P 21'
_cod_database_code 2212637
_cod_database_fobs_code 2212637

loop_
_symmetry_equiv_pos_as_xyz
'x, y, z'
'-x, y+1/2, -z'

loop_
_atom_site_type_symbol
_atom_site_label
_atom_site_fract_x
_atom_site_fract_y
_atom_site_fract_z
_atom_site_U_iso_or_equiv
_atom_site_adp_type
_atom_site_calc_flag
_atom_site_refinement_flags
_atom_site_occupancy
_atom_site_disorder_assembly
_atom_site_disorder_group
O O1 0.5002(2) 0.63591(11) 0.66825(16) 0.0242(5) Uani d . 1 A .
O O2 0.5255(2) 0.73147(12) 0.77766(16) 0.0316(6) Uani d D 1 . .
O O3 0.3092(2) 0.72397(12) 0.78154(17) 0.0298(6) Uani d . 1 A .
O O4 0.1695(2) 0.64183(12) 0.65787(18) 0.0295(6) Uani d . 1 . .
O O5 0.3602(2) 0.68224(11) 0.54750(16) 0.0243(5) Uani d . 1 A .
O O6 0.1282(2) 0.69769(11) 0.44409(16) 0.0259(6) Uani d . 1 . .
O O7 0.6649(2) 0.64245(11) 0.64083(15) 0.0248(6) Uani d . 1 A .
O O8 0.6324(2) 0.73607(11) 0.52369(17) 0.0277(6) Uani d . 1 . .
O O9 0.5665(2) 0.59845(12) 0.40838(16) 0.0289(6) Uani d . 1 . .
O O10 0.4182(2) 0.56458(11) 0.51498(16) 0.0247(5) Uani d . 1 . .
O O11 0.5573(2) 0.54253(11) 0.75304(16) 0.0255(6) Uani d . 1 . .
C C1 0.4584(3) 0.68779(16) 0.6266(2) 0.0247(8) Uani d . 1 . .
H H1A 0.5169 0.7076 0.6116 0.030 Uiso calc R 1 A .
C C2 0.4295(3) 0.72146(16) 0.6962(2) 0.0266(8) Uani d D 1 A .
H H2A 0.3980 0.7582 0.6688 0.032 Uiso calc R 1 . .
C C3 0.3426(3) 0.69083(16) 0.7209(2) 0.0251(8) Uani d . 1 . .
H H3A 0.3742 0.6547 0.7507 0.030 Uiso calc R 1 A .
C C4 0.2410(3) 0.67958(16) 0.6357(2) 0.0253(8) Uani d . 1 A .
H H4A 0.2007 0.7152 0.6117 0.030 Uiso calc R 1 . .
C C5 0.2737(3) 0.65147(15) 0.5634(2) 0.0235(8) Uani d . 1 . .
H H5A 0.3036 0.6136 0.5861 0.028 Uiso calc R 1 A .
C C6 0.1794(3) 0.64439(16) 0.4728(2) 0.0252(8) Uani d . 1 A .
H H6A 0.2081 0.6297 0.4279 0.030 Uiso calc R 1 . .
H H6B 0.1241 0.6177 0.4781 0.030 Uiso calc R 1 . .
C C7 0.5795(12) 0.7822(5) 0.7731(9) 0.0380(16) Uani d PDU 0.297(12) A 1
H H7A 0.5275 0.8135 0.7675 0.046 Uiso calc PR 0.297(12) A 1
H H7B 0.5966 0.7819 0.7177 0.046 Uiso calc PR 0.297(12) A 1
C C8 0.6836(9) 0.7925(5) 0.8522(9) 0.048(4) Uani d PGDU 0.297(12) A 1
C C9 0.7034(10) 0.8476(5) 0.8807(10) 0.062(4) Uani d PGDU 0.297(12) A 1
H H9A 0.6521 0.8759 0.8491 0.075 Uiso calc PR 0.297(12) A 1
C C10 0.7983(11) 0.8614(6) 0.9553(9) 0.065(4) Uani d PGU 0.297(12) A 1
H H10A 0.8119 0.8990 0.9747 0.079 Uiso calc PR 0.297(12) A 1
C C11 0.8734(10) 0.8200(7) 1.0014(8) 0.058(4) Uani d PGU 0.297(12) A 1
H H11A 0.9383 0.8294 1.0524 0.069 Uiso calc PR 0.297(12) A 1
C C12 0.8536(11) 0.7649(6) 0.9729(9) 0.059(4) Uani d PGU 0.297(12) A 1
H H12A 0.9049 0.7367 1.0044 0.071 Uiso calc PR 0.297(12) A 1
C C13 0.7587(11) 0.7512(5) 0.8983(9) 0.052(4) Uani d PGDU 0.297(12) A 1
H H13A 0.7452 0.7135 0.8789 0.063 Uiso calc PR 0.297(12) A 1
C C7' 0.6083(5) 0.7637(3) 0.7604(4) 0.0380(16) Uani d PDU 0.703(12) A 2
H H7'A 0.5756 0.7994 0.7313 0.046 Uiso calc PR 0.703(12) A 2
H H7'B 0.6348 0.7432 0.7187 0.046 Uiso calc PR 0.703(12) A 2
C C8' 0.7043(4) 0.7750(3) 0.8480(3) 0.0466(19) Uani d PGDU 0.703(12) A 2
C C9' 0.7174(5) 0.8234(4) 0.8986(5) 0.084(3) Uani d PGDU 0.703(12) A 2
H H9'A 0.6625 0.8519 0.8791 0.100 Uiso calc PR 0.703(12) A 2
C C10' 0.8108(6) 0.8303(4) 0.9778(5) 0.091(3) Uani d PGU 0.703(12) A 2
H H10B 0.8197 0.8635 1.0124 0.109 Uiso calc PR 0.703(12) A 2
C C11' 0.8911(5) 0.7887(4) 1.0063(4) 0.075(3) Uani d PGU 0.703(12) A 2
H H11B 0.9549 0.7934 1.0604 0.090 Uiso calc PR 0.703(12) A 2
C C12' 0.8780(5) 0.7402(3) 0.9557(5) 0.081(3) Uani d PGU 0.703(12) A 2
H H12B 0.9329 0.7118 0.9752 0.097 Uiso calc PR 0.703(12) A 2
C C13' 0.7846(5) 0.7334(3) 0.8765(5) 0.069(3) Uani d PGDU 0.703(12) A 2
H H13B 0.7757 0.7002 0.8419 0.083 Uiso calc PR 0.703(12) A 2
C C14 0.3482(5) 0.7028(2) 0.8713(3) 0.0541(14) Uani d . 1 . .
H H14A 0.4306 0.7021 0.8973 0.065 Uiso calc R 1 A .
H H14B 0.3208 0.6643 0.8714 0.065 Uiso calc R 1 . .
C C15 0.3055(4) 0.74031(19) 0.9266(2) 0.0364(10) Uani d . 1 A .
C C16 0.1929(4) 0.7457(2) 0.9050(3) 0.0490(12) Uani d . 1 . .
H H16A 0.1421 0.7247 0.8564 0.059 Uiso calc R 1 A .
C C17 0.1529(5) 0.7818(3) 0.9542(3) 0.0601(16) Uani d . 1 A .
H H17A 0.0750 0.7864 0.9379 0.072 Uiso calc R 1 . .
C C18 0.2271(5) 0.8110(2) 1.0268(3) 0.0583(15) Uani d . 1 . .
H H18A 0.2003 0.8360 1.0600 0.070 Uiso calc R 1 A .
C C19 0.3400(5) 0.8038(2) 1.0509(3) 0.0510(13) Uani d . 1 A .
H H19A 0.3911 0.8227 1.1021 0.061 Uiso calc R 1 . .
C C20 0.3786(4) 0.7688(2) 1.0002(3) 0.0454(11) Uani d . 1 . .
H H20A 0.4564 0.7644 1.0163 0.054 Uiso calc R 1 A .
C C21 0.0558(3) 0.65825(18) 0.6276(3) 0.0314(9) Uani d . 1 . .
H H21A 0.0304 0.6728 0.5650 0.038 Uiso calc R 1 . .
H H21B 0.0463 0.6879 0.6672 0.038 Uiso calc R 1 . .
C C22 -0.0105(3) 0.60764(19) 0.6309(3) 0.0331(9) Uani d . 1 . .
C C23 -0.0186(5) 0.5910(3) 0.7108(3) 0.0574(15) Uani d . 1 . .
H H23A 0.0152 0.6130 0.7637 0.069 Uiso calc R 1 . .
C C24 -0.0749(5) 0.5429(3) 0.7155(4) 0.0666(18) Uani d . 1 . .
H H24A -0.0769 0.5313 0.7717 0.080 Uiso calc R 1 . .
C C25 -0.1284(4) 0.5117(2) 0.6381(4) 0.0546(14) Uani d . 1 . .
H H25A -0.1677 0.4789 0.6408 0.065 Uiso calc R 1 . .
C C26 -0.1240(4) 0.5289(2) 0.5570(4) 0.0474(12) Uani d . 1 . .
H H26A -0.1611 0.5080 0.5035 0.057 Uiso calc R 1 . .
C C27 -0.0655(4) 0.5766(2) 0.5533(3) 0.0392(10) Uani d . 1 . .
H H27A -0.0631 0.5881 0.4971 0.047 Uiso calc R 1 . .
C C28 0.0528(3) 0.70332(17) 0.3506(2) 0.0264(8) Uani d . 1 . .
C C29 0.0174(3) 0.76462(17) 0.3406(2) 0.0270(8) Uani d . 1 . .
C C30 0.0598(4) 0.80196(18) 0.4116(3) 0.0348(9) Uani d . 1 . .
H H30A 0.1088 0.7892 0.4693 0.042 Uiso calc R 1 . .
C C31 0.0312(4) 0.8580(2) 0.3990(3) 0.0440(11) Uani d . 1 . .
H H31A 0.0607 0.8831 0.4484 0.053 Uiso calc R 1 . .
C C32 -0.0395(4) 0.8778(2) 0.3158(4) 0.0444(11) Uani d . 1 . .
H H32A -0.0584 0.9162 0.3076 0.053 Uiso calc R 1 . .
C C33 -0.0819(4) 0.8409(2) 0.2455(3) 0.0445(11) Uani d . 1 . .
H H33A -0.1307 0.8542 0.1881 0.053 Uiso calc R 1 . .
C C34 -0.0554(4) 0.78455(19) 0.2562(3) 0.0351(9) Uani d . 1 . .
H H34A -0.0863 0.7597 0.2066 0.042 Uiso calc R 1 . .
C C35 -0.0455(3) 0.66308(17) 0.3320(2) 0.0263(8) Uani d . 1 . .
C C36 -0.1458(3) 0.68060(19) 0.3359(2) 0.0311(9) Uani d . 1 . .
H H36A -0.1558 0.7188 0.3468 0.037 Uiso calc R 1 . .
C C37 -0.2317(3) 0.6429(2) 0.3241(3) 0.0349(9) Uani d . 1 . .
H H37A -0.3002 0.6558 0.3254 0.042 Uiso calc R 1 . .
C C38 -0.2187(4) 0.58662(19) 0.3105(3) 0.0343(9) Uani d . 1 . .
H H38A -0.2771 0.5610 0.3035 0.041 Uiso calc R 1 . .
C C39 -0.1181(3) 0.56842(18) 0.3073(2) 0.0327(9) Uani d . 1 . .
H H39A -0.1077 0.5301 0.2980 0.039 Uiso calc R 1 . .
C C40 -0.0329(3) 0.60646(17) 0.3179(2) 0.0302(9) Uani d . 1 . .
H H40A 0.0350 0.5936 0.3154 0.036 Uiso calc R 1 . .
C C41 0.1170(3) 0.69557(16) 0.2873(2) 0.0265(8) Uani d . 1 . .
C C42 0.0660(4) 0.6752(2) 0.1995(3) 0.0384(10) Uani d . 1 . .
H H42A -0.0073 0.6606 0.1800 0.046 Uiso calc R 1 . .
C C43 0.1215(4) 0.6760(2) 0.1397(3) 0.0462(12) Uani d . 1 . .
H H43A 0.0853 0.6626 0.0796 0.055 Uiso calc R 1 . .
C C44 0.2288(4) 0.6961(2) 0.1680(3) 0.0454(11) Uani d . 1 . .
H H44A 0.2668 0.6964 0.1276 0.055 Uiso calc R 1 . .
C C45 0.2812(4) 0.7162(2) 0.2561(3) 0.0394(10) Uani d . 1 . .
H H45A 0.3550 0.7303 0.2757 0.047 Uiso calc R 1 . .
C C46 0.2251(3) 0.71561(18) 0.3153(3) 0.0327(9) Uani d . 1 . .
H H46A 0.2613 0.7290 0.3754 0.039 Uiso calc R 1 . .
C C47 0.6728(3) 0.63977(16) 0.5524(2) 0.0240(8) Uani d . 1 . .
H H47A 0.7280 0.6102 0.5544 0.029 Uiso calc R 1 . .
C C48 0.5579(3) 0.62040(16) 0.4890(2) 0.0244(8) Uani d . 1 . .
H H48A 0.5036 0.6520 0.4740 0.029 Uiso calc R 1 . .
C C49 0.5322(3) 0.57809(16) 0.5495(2) 0.0243(8) Uani d . 1 A .
H H49A 0.5757 0.5434 0.5515 0.029 Uiso calc R 1 . .
C C50 0.5800(3) 0.60618(16) 0.6446(2) 0.0225(7) Uani d . 1 . .
C C51 0.7163(3) 0.69508(17) 0.5345(2) 0.0266(8) Uani d . 1 . .
H H51A 0.7856 0.7051 0.5857 0.032 Uiso calc R 1 . .
H H51B 0.7327 0.6928 0.4789 0.032 Uiso calc R 1 . .
C C52 0.6383(3) 0.56817(17) 0.7255(2) 0.0253(8) Uani d . 1 A .
H H52A 0.6812 0.5392 0.7087 0.030 Uiso calc R 1 . .
H H52B 0.6908 0.5902 0.7762 0.030 Uiso calc R 1 . .
C C53 0.4604(3) 0.58220(19) 0.3418(2) 0.0327(9) Uani d . 1 . .
H H53A 0.4051 0.6121 0.3342 0.039 Uiso calc R 1 . .
H H53B 0.4338 0.5479 0.3616 0.039 Uiso calc R 1 . .
C C54 0.4739(3) 0.57177(18) 0.2529(2) 0.0314(9) Uani d . 1 . .
C C55 0.4870(5) 0.5187(2) 0.2249(3) 0.0483(12) Uani d . 1 . .
H H55A 0.4871 0.4876 0.2618 0.058 Uiso calc R 1 . .
C C56 0.5000(5) 0.5101(2) 0.1427(3) 0.0541(14) Uani d . 1 . .
H H56A 0.5083 0.4734 0.1238 0.065 Uiso calc R 1 . .
C C57 0.5007(4) 0.5550(2) 0.0894(3) 0.0483(12) Uani d . 1 . .
H H57A 0.5089 0.5494 0.0333 0.058 Uiso calc R 1 . .
C C58 0.4897(4) 0.6072(2) 0.1169(3) 0.0427(11) Uani d . 1 . .
H H58A 0.4911 0.6382 0.0803 0.051 Uiso calc R 1 . .
C C59 0.4766(4) 0.61606(19) 0.1980(3) 0.0344(9) Uani d . 1 . .
H H59A 0.4693 0.6530 0.2162 0.041 Uiso calc R 1 . .
C C60 0.3917(3) 0.51746(17) 0.5588(2) 0.0288(8) Uani d . 1 . .
H H60A 0.4025 0.5274 0.6218 0.035 Uiso calc R 1 . .
H H60B 0.4420 0.4861 0.5608 0.035 Uiso calc R 1 . .
C C61 0.2728(3) 0.50024(16) 0.5077(3) 0.0298(8) Uani d . 1 . .
C C62 0.2310(4) 0.4924(2) 0.4141(3) 0.0401(10) Uani d . 1 . .
H H62A 0.2753 0.5015 0.3805 0.048 Uiso calc R 1 . .
C C63 0.1239(5) 0.4712(2) 0.3702(4) 0.0577(16) Uani d . 1 . .
H H63A 0.0958 0.4649 0.3067 0.069 Uiso calc R 1 . .
C C64 0.0584(4) 0.4594(2) 0.4195(5) 0.0592(17) Uani d . 1 . .
H H64A -0.0143 0.4446 0.3897 0.071 Uiso calc R 1 . .
C C65 0.0985(4) 0.4691(2) 0.5113(5) 0.0582(15) Uani d . 1 . .
H H65A 0.0526 0.4618 0.5443 0.070 Uiso calc R 1 . .
C C66 0.2050(4) 0.4892(2) 0.5556(4) 0.0427(11) Uani d . 1 . .
H H66A 0.2322 0.4956 0.6190 0.051 Uiso calc R 1 . .
C C67 0.6586(3) 0.79340(16) 0.5081(3) 0.0292(8) Uani d . 1 . .
C C68 0.7755(4) 0.80729(18) 0.5754(3) 0.0343(9) Uani d . 1 . .
C C69 0.7926(5) 0.8158(3) 0.6672(3) 0.0558(15) Uani d . 1 . .
H H69A 0.7304 0.8170 0.6845 0.067 Uiso calc R 1 . .
C C70 0.8985(5) 0.8223(3) 0.7322(4) 0.075(2) Uani d . 1 . .
H H70A 0.9081 0.8288 0.7935 0.090 Uiso calc R 1 . .
C C71 0.9904(5) 0.8195(3) 0.7089(4) 0.0696(19) Uani d . 1 . .
H H71A 1.0632 0.8226 0.7541 0.083 Uiso calc R 1 . .
C C72 0.9757(4) 0.8122(2) 0.6196(4) 0.0530(14) Uani d . 1 . .
H H72A 1.0386 0.8115 0.6029 0.064 Uiso calc R 1 . .
C C73 0.8683(4) 0.80569(19) 0.5530(3) 0.0367(10) Uani d . 1 . .
H H73A 0.8594 0.8001 0.4917 0.044 Uiso calc R 1 . .
C C74 0.6468(3) 0.80045(17) 0.4087(2) 0.0262(8) Uani d . 1 . .
C C75 0.6804(3) 0.85011(17) 0.3810(3) 0.0289(8) Uani d . 1 . .
H H75A 0.7108 0.8789 0.4241 0.035 Uiso calc R 1 . .
C C76 0.6709(4) 0.85842(18) 0.2935(3) 0.0339(9) Uani d . 1 . .
H H76A 0.6947 0.8926 0.2766 0.041 Uiso calc R 1 . .
C C77 0.6263(4) 0.81661(19) 0.2293(3) 0.0378(10) Uani d . 1 . .
H H77A 0.6209 0.8217 0.1688 0.045 Uiso calc R 1 . .
C C78 0.5897(4) 0.76744(19) 0.2546(3) 0.0359(10) Uani d . 1 . .
H H78A 0.5582 0.7389 0.2111 0.043 Uiso calc R 1 . .
C C79 0.5991(3) 0.75985(17) 0.3437(2) 0.0299(8) Uani d . 1 . .
H H79A 0.5725 0.7264 0.3602 0.036 Uiso calc R 1 . .
C C80 0.5654(4) 0.82761(17) 0.5195(3) 0.0318(9) Uani d . 1 . .
C C81 0.5792(5) 0.8834(2) 0.5477(3) 0.0460(12) Uani d . 1 . .
H H81A 0.6494 0.9010 0.5624 0.055 Uiso calc R 1 . .
C C82 0.4919(5) 0.9129(2) 0.5544(4) 0.0582(15) Uani d . 1 . .
H H82A 0.5037 0.9502 0.5755 0.070 Uiso calc R 1 . .
C C83 0.3886(5) 0.8898(2) 0.5313(4) 0.0553(14) Uani d . 1 . .
H H83A 0.3292 0.9109 0.5361 0.066 Uiso calc R 1 . .
C C84 0.3718(4) 0.8355(2) 0.5010(3) 0.0444(11) Uani d . 1 . .
H H84A 0.3001 0.8192 0.4841 0.053 Uiso calc R 1 . .
C C85 0.4589(3) 0.80458(18) 0.4949(3) 0.0316(9) Uani d . 1 . .
H H85A 0.4462 0.7672 0.4738 0.038 Uiso calc R 1 . .
C C86 0.6001(3) 0.51067(17) 0.8358(2) 0.0287(8) Uani d . 1 . .
C C87 0.6600(3) 0.54926(19) 0.9170(2) 0.0314(9) Uani d . 1 . .
C C88 0.6295(4) 0.60510(19) 0.9115(3) 0.0361(10) Uani d . 1 . .
H H88A 0.5783 0.6199 0.8562 0.043 Uiso calc R 1 . .
C C89 0.6742(4) 0.6393(2) 0.9870(3) 0.0482(12) Uani d . 1 . .
H H89A 0.6527 0.6773 0.9834 0.058 Uiso calc R 1 . .
C C90 0.7505(5) 0.6179(3) 1.0683(3) 0.0576(15) Uani d . 1 . .
H H90A 0.7810 0.6413 1.1198 0.069 Uiso calc R 1 . .
C C91 0.7812(5) 0.5630(3) 1.0735(3) 0.0580(15) Uani d . 1 . .
H H91A 0.8335 0.5486 1.1286 0.070 Uiso calc R 1 . .
C C92 0.7367(4) 0.5285(2) 0.9993(3) 0.0444(11) Uani d . 1 . .
H H92A 0.7581 0.4904 1.0039 0.053 Uiso calc R 1 . .
C C93 0.6691(3) 0.46293(18) 0.8195(2) 0.0293(8) Uani d . 1 . .
C C94 0.7859(4) 0.46325(19) 0.8489(3) 0.0362(10) Uani d . 1 . .
H H94A 0.8273 0.4923 0.8875 0.043 Uiso calc R 1 . .
C C95 0.8414(4) 0.4216(2) 0.8221(3) 0.0415(11) Uani d . 1 . .
H H95A 0.9204 0.4221 0.8436 0.050 Uiso calc R 1 . .
C C96 0.7826(4) 0.3794(2) 0.7644(3) 0.0440(11) Uani d . 1 . .
H H96A 0.8209 0.3514 0.7456 0.053 Uiso calc R 1 . .
C C97 0.6667(4) 0.3784(2) 0.7341(3) 0.0428(11) Uani d . 1 . .
H H97A 0.6258 0.3495 0.6948 0.051 Uiso calc R 1 . .
C C98 0.6117(4) 0.41960(18) 0.7615(3) 0.0344(9) Uani d . 1 . .
H H98A 0.5328 0.4185 0.7405 0.041 Uiso calc R 1 . .
C C99 0.4966(4) 0.49013(17) 0.8505(2) 0.0304(9) Uani d . 1 . .
C C100 0.5040(4) 0.44600(19) 0.9099(3) 0.0387(10) Uani d . 1 . .
H H10C 0.5727 0.4269 0.9382 0.046 Uiso calc R 1 . .
C C101 0.4108(5) 0.4299(2) 0.9280(3) 0.0450(12) Uani d . 1 . .
H H10D 0.4168 0.3999 0.9686 0.054 Uiso calc R 1 . .
C C102 0.3118(5) 0.4566(2) 0.8880(3) 0.0479(13) Uani d . 1 . .
H H10E 0.2491 0.4452 0.9005 0.058 Uiso calc R 1 . .
C C103 0.3018(4) 0.5013(2) 0.8279(3) 0.0431(11) Uani d . 1 . .
H H10F 0.2326 0.5200 0.8000 0.052 Uiso calc R 1 . .
C C104 0.3938(4) 0.51772(19) 0.8099(3) 0.0353(9) Uani d . 1 . .
H H10G 0.3874 0.5479 0.7697 0.042 Uiso calc R 1 . .
O O12 0.2152(9) 0.9259(5) 0.6968(7) 0.077(3) Uani d PDU 0.50 B 1
C C106 0.3719(10) 0.8650(5) 0.7659(8) 0.067(3) Uani d PDU 0.50 B 1
H H10H 0.3975 0.8793 0.7197 0.101 Uiso calc PR 0.50 B 1
H H10I 0.3499 0.8259 0.7531 0.101 Uiso calc PR 0.50 B 1
H H10J 0.4322 0.8679 0.8256 0.101 Uiso calc PR 0.50 B 1
C C107 0.2739(7) 0.8986(3) 0.7650(6) 0.048(3) Uani d PDU 0.50 B 1
C C108 0.2489(7) 0.8981(5) 0.8494(6) 0.054(3) Uani d PDU 0.50 B 1
H H10K 0.3092 0.9180 0.8979 0.065 Uiso calc PR 0.50 B 1
H H10L 0.2488 0.8591 0.8692 0.065 Uiso calc PR 0.50 B 1
C C109 0.1372(8) 0.9251(5) 0.8380(8) 0.062(3) Uani d PDU 0.50 B 1
H H10M 0.1238 0.9206 0.8940 0.094 Uiso calc PR 0.50 B 1
H H10N 0.0772 0.9070 0.7880 0.094 Uiso calc PR 0.50 B 1
H H10O 0.1393 0.9648 0.8248 0.094 Uiso calc PR 0.50 B 1
C C110 0.223(2) 0.9303(9) 0.8091(14) 0.064(6) Uani d PDU 0.25 C 2
H H11C 0.2557 0.9677 0.8199 0.097 Uiso calc PR 0.25 C 2
H H11D 0.2581 0.9073 0.8633 0.097 Uiso calc PR 0.25 C 2
H H11E 0.1429 0.9329 0.7954 0.097 Uiso calc PR 0.25 C 2
O O13 0.219(2) 0.9301(9) 0.6573(14) 0.083(7) Uani d PDU 0.25 C 2
C C111 0.2417(11) 0.9040(7) 0.7303(11) 0.065(9) Uani d PDU 0.25 C 2
C C112 0.2877(14) 0.8455(6) 0.7423(11) 0.042(4) Uani d PDU 0.25 C 2
H H11F 0.2861 0.8306 0.6840 0.050 Uiso calc PR 0.25 C 2
H H11G 0.2437 0.8206 0.7653 0.050 Uiso calc PR 0.25 C 2
C C113 0.4100(14) 0.8503(10) 0.8122(15) 0.052(5) Uani d PDU 0.25 C 2
H H11H 0.4467 0.8139 0.8188 0.078 Uiso calc PR 0.25 C 2
H H11I 0.4097 0.8621 0.8709 0.078 Uiso calc PR 0.25 C 2
H H11J 0.4503 0.8777 0.7909 0.078 Uiso calc PR 0.25 C 2
O O14 0.9169(8) -0.0196(4) 1.0494(6) 0.073(3) Uani d PDU 0.462(11) D 3
H H14 0.8900 -0.0484 1.0189 0.109 Uiso d PR 0.462(11) D 3
C C114 0.8752(15) 0.0273(7) 0.9935(13) 0.107(6) Uani d PDU 0.462(11) D 3
H H11K 0.9158 0.0606 1.0239 0.160 Uiso calc PR 0.462(11) D 3
H H11L 0.7959 0.0318 0.9816 0.160 Uiso calc PR 0.462(11) D 3
H H11M 0.8850 0.0220 0.9361 0.160 Uiso calc PR 0.462(11) D 3
O O15 0.8288(11) 0.0822(5) 1.0303(7) 0.077(4) Uani d PDU 0.378(11) E 4
H H15 0.7995 0.0672 1.0633 0.115 Uiso d PR 0.378(11) E 4
C C115 0.8056(14) 0.0492(6) 0.9491(9) 0.068(5) Uani d PDU 0.378(11) E 4
H H11N 0.8243 0.0708 0.9048 0.102 Uiso calc PR 0.378(11) E 4
H H11O 0.7265 0.0394 0.9235 0.102 Uiso calc PR 0.378(11) E 4
H H11P 0.8504 0.0151 0.9643 0.102 Uiso calc PR 0.378(11) E 4
O O16 0.966(2) -0.0412(13) 0.9074(19) 0.080(10) Uani d PDU 0.161(10) F 5
H H16 0.9413 -0.0713 0.9192 0.120 Uiso d PR 0.161(10) F 5
C C116 0.894(4) 0.0056(18) 0.901(4) 0.097(16) Uani d PDU 0.161(10) F 5
H H11Q 0.9240 0.0277 0.9570 0.145 Uiso calc PR 0.161(10) F 5
H H11R 0.8194 -0.0080 0.8936 0.145 Uiso calc PR 0.161(10) F 5
H H11S 0.8884 0.0288 0.8495 0.145 Uiso calc PR 0.161(10) F 5

loop_
_atom_site_aniso_label
_atom_site_aniso_U_11
_atom_site_aniso_U_22
_atom_site_aniso_U_33
_atom_site_aniso_U_12
_atom_site_aniso_U_13
_atom_site_aniso_U_23
O1 0.0225(13) 0.0282(13) 0.0225(11) -0.0010(11) 0.0090(10) 0.0009(10)
O2 0.0298(15) 0.0401(16) 0.0229(12) -0.0098(12) 0.0078(11) -0.0036(11)
O3 0.0350(15) 0.0358(15) 0.0229(12) 0.0027(12) 0.0158(11) -0.0026(11)
O4 0.0225(14) 0.0337(15) 0.0343(13) -0.0002(12) 0.0131(11) 0.0039(12)
O5 0.0218(13) 0.0289(13) 0.0224(11) -0.0035(11) 0.0087(10) -0.0007(10)
O6 0.0258(14) 0.0270(13) 0.0227(12) 0.0049(11) 0.0067(10) -0.0002(10)
O7 0.0256(13) 0.0312(14) 0.0200(11) -0.0072(11) 0.0112(10) 0.0000(10)
O8 0.0261(14) 0.0272(14) 0.0320(13) -0.0028(11) 0.0136(11) 0.0023(11)
O9 0.0284(14) 0.0398(16) 0.0205(12) 0.0000(12) 0.0114(10) -0.0039(11)
O10 0.0222(13) 0.0263(13) 0.0243(12) -0.0045(10) 0.0073(10) 0.0002(10)
O11 0.0247(14) 0.0316(14) 0.0205(12) -0.0042(11) 0.0089(10) 0.0029(10)
C1 0.0225(19) 0.0294(19) 0.0207(16) 0.0009(15) 0.0065(14) 0.0005(14)
C2 0.029(2) 0.0291(19) 0.0213(16) -0.0075(16) 0.0090(15) -0.0017(14)
C3 0.027(2) 0.031(2) 0.0222(16) -0.0010(16) 0.0150(15) -0.0039(14)
C4 0.0254(19) 0.0270(19) 0.0274(17) -0.0026(15) 0.0145(15) -0.0016(14)
C5 0.0238(19) 0.0251(19) 0.0249(17) -0.0012(15) 0.0127(14) 0.0003(14)
C6 0.0239(19) 0.0249(18) 0.0258(17) 0.0004(15) 0.0083(14) -0.0020(14)
C7 0.036(3) 0.050(4) 0.033(2) -0.013(3) 0.018(2) -0.007(2)
C8 0.047(6) 0.049(6) 0.048(5) -0.011(5) 0.020(5) -0.002(5)
C9 0.059(7) 0.060(7) 0.072(7) -0.015(6) 0.030(5) 0.002(6)
C10 0.070(7) 0.066(7) 0.067(7) -0.018(6) 0.033(5) -0.008(6)
C11 0.057(7) 0.073(7) 0.049(6) -0.005(6) 0.027(5) -0.005(6)
C12 0.061(7) 0.062(7) 0.059(6) -0.002(6) 0.027(5) -0.001(6)
C13 0.057(6) 0.052(6) 0.053(6) -0.002(6) 0.027(5) 0.003(5)
C7' 0.036(3) 0.050(4) 0.033(2) -0.013(3) 0.018(2) -0.007(2)
C8' 0.043(3) 0.068(4) 0.032(3) -0.023(3) 0.019(3) -0.004(3)
C9' 0.072(5) 0.096(6) 0.071(5) -0.003(5) 0.013(4) -0.025(5)
C10' 0.082(5) 0.116(6) 0.066(5) -0.005(5) 0.019(4) -0.024(5)
C11' 0.063(5) 0.101(6) 0.056(4) -0.017(4) 0.016(4) -0.007(4)
C12' 0.063(5) 0.094(6) 0.077(5) -0.009(4) 0.015(4) 0.025(4)
C13' 0.059(4) 0.077(5) 0.067(4) -0.014(4) 0.019(4) 0.009(4)
C14 0.081(4) 0.058(3) 0.027(2) 0.028(3) 0.026(2) 0.006(2)
C15 0.050(3) 0.040(2) 0.0227(17) 0.010(2) 0.0185(18) 0.0046(16)
C16 0.054(3) 0.059(3) 0.032(2) -0.005(3) 0.014(2) -0.008(2)
C17 0.046(3) 0.098(5) 0.041(3) 0.021(3) 0.023(2) 0.010(3)
C18 0.087(4) 0.060(3) 0.036(2) 0.026(3) 0.032(3) 0.001(2)
C19 0.071(4) 0.040(3) 0.034(2) 0.002(2) 0.011(2) -0.0075(19)
C20 0.038(3) 0.057(3) 0.037(2) 0.002(2) 0.0106(19) 0.001(2)
C21 0.023(2) 0.036(2) 0.039(2) 0.0033(17) 0.0165(16) 0.0017(17)
C22 0.024(2) 0.042(2) 0.037(2) 0.0029(18) 0.0165(17) 0.0085(18)
C23 0.049(3) 0.087(4) 0.038(2) -0.024(3) 0.018(2) 0.002(3)
C24 0.061(4) 0.087(4) 0.051(3) -0.023(3) 0.020(3) 0.023(3)
C25 0.034(3) 0.050(3) 0.084(4) 0.001(2) 0.028(3) 0.022(3)
C26 0.046(3) 0.038(3) 0.063(3) -0.005(2) 0.027(2) -0.008(2)
C27 0.039(2) 0.044(2) 0.041(2) -0.003(2) 0.0226(19) 0.0001(19)
C28 0.0230(19) 0.033(2) 0.0222(16) 0.0042(16) 0.0078(14) -0.0020(14)
C29 0.022(2) 0.033(2) 0.0315(18) 0.0034(16) 0.0158(16) 0.0051(15)
C30 0.033(2) 0.033(2) 0.039(2) 0.0040(18) 0.0137(18) -0.0033(17)
C31 0.043(3) 0.034(2) 0.055(3) 0.004(2) 0.019(2) -0.004(2)
C32 0.050(3) 0.031(2) 0.063(3) 0.012(2) 0.034(2) 0.012(2)
C33 0.043(3) 0.045(3) 0.049(3) 0.017(2) 0.022(2) 0.016(2)
C34 0.033(2) 0.040(2) 0.034(2) 0.0051(19) 0.0145(17) 0.0034(17)
C35 0.024(2) 0.033(2) 0.0212(16) 0.0034(16) 0.0077(14) 0.0023(14)
C36 0.029(2) 0.037(2) 0.0279(18) 0.0028(18) 0.0121(16) -0.0016(16)
C37 0.025(2) 0.050(3) 0.0293(19) 0.0007(19) 0.0098(16) -0.0029(18)
C38 0.029(2) 0.042(2) 0.0303(19) -0.0092(18) 0.0085(16) -0.0010(17)
C39 0.034(2) 0.032(2) 0.0243(17) 0.0008(18) 0.0026(16) -0.0020(15)
C40 0.028(2) 0.034(2) 0.0236(17) 0.0035(17) 0.0053(15) -0.0010(15)
C41 0.027(2) 0.029(2) 0.0255(17) 0.0067(16) 0.0121(15) 0.0039(15)
C42 0.033(2) 0.052(3) 0.031(2) 0.006(2) 0.0129(17) -0.0056(19)
C43 0.046(3) 0.068(3) 0.031(2) 0.013(2) 0.021(2) 0.003(2)
C44 0.051(3) 0.056(3) 0.042(2) 0.013(2) 0.032(2) 0.011(2)
C45 0.035(2) 0.043(3) 0.046(2) 0.002(2) 0.023(2) 0.0096(19)
C46 0.027(2) 0.034(2) 0.039(2) 0.0045(17) 0.0159(17) 0.0022(17)
C47 0.0233(19) 0.0304(19) 0.0209(16) -0.0012(16) 0.0114(14) -0.0009(14)
C48 0.0243(19) 0.0290(19) 0.0206(16) -0.0021(15) 0.0092(14) -0.0016(14)
C49 0.0197(18) 0.0295(19) 0.0247(17) -0.0019(15) 0.0097(14) 0.0001(14)
C50 0.0183(18) 0.0282(18) 0.0229(16) -0.0032(14) 0.0099(14) 0.0017(14)
C51 0.0223(19) 0.033(2) 0.0267(17) -0.0021(16) 0.0123(15) 0.0030(15)
C52 0.0213(19) 0.033(2) 0.0217(16) -0.0028(16) 0.0085(14) 0.0037(15)
C53 0.032(2) 0.043(2) 0.0234(17) -0.0065(18) 0.0101(16) -0.0070(16)
C54 0.030(2) 0.039(2) 0.0238(17) -0.0006(17) 0.0084(15) -0.0036(16)
C55 0.075(4) 0.036(2) 0.035(2) -0.002(2) 0.021(2) -0.0049(19)
C56 0.077(4) 0.048(3) 0.038(2) 0.007(3) 0.022(2) -0.008(2)
C57 0.056(3) 0.065(3) 0.028(2) 0.003(3) 0.020(2) -0.006(2)
C58 0.047(3) 0.052(3) 0.031(2) -0.001(2) 0.0181(19) 0.0017(19)
C59 0.033(2) 0.036(2) 0.035(2) -0.0040(18) 0.0134(17) -0.0032(17)
C60 0.030(2) 0.030(2) 0.0255(17) -0.0064(16) 0.0083(15) 0.0015(14)
C61 0.026(2) 0.0201(18) 0.040(2) -0.0021(15) 0.0092(16) -0.0025(15)
C62 0.028(2) 0.042(2) 0.042(2) 0.0015(19) 0.0036(18) -0.0120(19)
C63 0.045(3) 0.040(3) 0.062(3) 0.006(2) -0.010(3) -0.011(2)
C64 0.029(3) 0.030(2) 0.098(5) -0.003(2) 0.000(3) 0.008(3)
C65 0.035(3) 0.045(3) 0.093(4) -0.002(2) 0.023(3) 0.021(3)
C66 0.037(3) 0.036(2) 0.057(3) -0.005(2) 0.020(2) 0.008(2)
C67 0.032(2) 0.0256(19) 0.0299(18) -0.0068(16) 0.0119(16) 0.0016(15)
C68 0.034(2) 0.036(2) 0.0297(19) -0.0127(18) 0.0086(17) 0.0022(16)
C69 0.054(3) 0.075(4) 0.033(2) -0.034(3) 0.011(2) -0.001(2)
C70 0.067(4) 0.108(5) 0.035(2) -0.046(4) 0.002(3) 0.011(3)
C71 0.042(3) 0.087(5) 0.055(3) -0.027(3) -0.009(3) 0.020(3)
C72 0.036(3) 0.051(3) 0.063(3) -0.006(2) 0.008(2) 0.019(2)
C73 0.030(2) 0.035(2) 0.038(2) -0.0067(18) 0.0060(18) 0.0048(17)
C74 0.0207(19) 0.030(2) 0.0285(18) -0.0007(15) 0.0098(15) 0.0031(15)
C75 0.030(2) 0.027(2) 0.0322(19) -0.0021(16) 0.0143(16) 0.0032(15)
C76 0.038(2) 0.030(2) 0.040(2) 0.0030(18) 0.0217(18) 0.0089(17)
C77 0.045(3) 0.042(2) 0.032(2) 0.006(2) 0.0206(19) 0.0073(18)
C78 0.044(3) 0.037(2) 0.0249(18) -0.0009(19) 0.0108(17) -0.0017(16)
C79 0.029(2) 0.032(2) 0.0281(18) -0.0011(17) 0.0102(16) 0.0053(16)
C80 0.043(3) 0.027(2) 0.0298(18) -0.0042(18) 0.0195(17) -0.0003(15)
C81 0.056(3) 0.039(2) 0.055(3) -0.013(2) 0.034(2) -0.009(2)
C82 0.091(5) 0.033(3) 0.071(3) -0.007(3) 0.054(3) -0.012(2)
C83 0.075(4) 0.046(3) 0.066(3) 0.009(3) 0.051(3) 0.002(2)
C84 0.050(3) 0.042(3) 0.048(3) 0.005(2) 0.026(2) 0.006(2)
C85 0.033(2) 0.030(2) 0.0328(19) 0.0018(17) 0.0129(17) 0.0030(16)
C86 0.033(2) 0.034(2) 0.0209(16) -0.0009(17) 0.0113(15) 0.0016(15)
C87 0.032(2) 0.043(2) 0.0218(17) -0.0084(18) 0.0132(16) -0.0031(16)
C88 0.038(2) 0.041(2) 0.033(2) -0.014(2) 0.0178(18) -0.0074(18)
C89 0.050(3) 0.054(3) 0.048(3) -0.024(2) 0.026(2) -0.025(2)
C90 0.053(3) 0.086(4) 0.035(2) -0.025(3) 0.019(2) -0.028(3)
C91 0.054(3) 0.090(4) 0.024(2) -0.012(3) 0.008(2) -0.010(2)
C92 0.047(3) 0.062(3) 0.0207(18) -0.006(2) 0.0079(18) -0.0022(19)
C93 0.033(2) 0.036(2) 0.0213(16) -0.0015(17) 0.0134(15) 0.0053(15)
C94 0.041(2) 0.041(2) 0.0274(19) -0.001(2) 0.0145(17) 0.0091(17)
C95 0.038(3) 0.047(3) 0.045(2) 0.007(2) 0.022(2) 0.016(2)
C96 0.056(3) 0.039(2) 0.049(3) 0.006(2) 0.033(2) 0.010(2)
C97 0.061(3) 0.037(2) 0.039(2) 0.001(2) 0.029(2) 0.0009(18)
C98 0.040(2) 0.039(2) 0.0276(19) -0.0023(19) 0.0161(17) 0.0050(17)
C99 0.043(2) 0.031(2) 0.0239(17) -0.0100(18) 0.0198(16) -0.0044(15)
C100 0.059(3) 0.035(2) 0.0286(19) -0.010(2) 0.024(2) -0.0053(17)
C101 0.074(4) 0.038(2) 0.038(2) -0.024(2) 0.039(2) -0.0126(19)
C102 0.059(3) 0.049(3) 0.054(3) -0.028(3) 0.041(3) -0.022(2)
C103 0.040(3) 0.052(3) 0.048(2) -0.014(2) 0.029(2) -0.019(2)
C104 0.039(2) 0.037(2) 0.034(2) -0.0098(19) 0.0201(18) -0.0091(17)
O12 0.073(6) 0.083(6) 0.070(6) 0.011(5) 0.023(5) 0.004(5)
C106 0.095(8) 0.052(6) 0.059(6) 0.002(6) 0.034(6) 0.004(5)
C107 0.043(5) 0.050(5) 0.044(5) -0.014(4) 0.008(5) -0.005(4)
C108 0.051(6) 0.055(6) 0.043(5) -0.010(5) 0.002(4) 0.006(4)
C109 0.065(6) 0.049(5) 0.063(6) -0.007(5) 0.013(5) -0.008(5)
C110 0.074(10) 0.062(10) 0.064(9) 0.010(8) 0.034(8) 0.000(8)
O13 0.071(10) 0.086(10) 0.095(11) 0.029(8) 0.035(8) 0.012(9)
C111 0.060(12) 0.062(12) 0.077(13) 0.005(9) 0.032(9) -0.006(9)
C112 0.036(8) 0.040(8) 0.053(8) 0.023(6) 0.021(6) -0.003(6)
C113 0.052(9) 0.046(9) 0.062(9) -0.002(7) 0.026(7) 0.000(8)
O14 0.063(5) 0.083(6) 0.067(5) 0.022(4) 0.018(4) 0.013(4)
C114 0.087(8) 0.129(9) 0.109(8) -0.029(6) 0.043(6) 0.025(6)
O15 0.086(7) 0.076(6) 0.065(6) -0.011(5) 0.026(5) 0.023(5)
C115 0.056(7) 0.057(7) 0.072(7) -0.002(5) 0.003(5) 0.032(5)
O16 0.089(12) 0.084(12) 0.069(11) -0.014(7) 0.032(7) -0.012(7)
C116 0.095(17) 0.098(17) 0.097(17) -0.002(7) 0.036(9) 0.010(7)

loop_
_atom_type_symbol
_atom_type_description
_atom_type_scat_dispersion_real
_atom_type_scat_dispersion_imag
_atom_type_scat_source
C C 0.0033 0.0000 'International Tables Vol C Tables 4.2.6.8 and 6.1.1.4'
H H 0.0000 0.0000 'International Tables Vol C Tables 4.2.6.8 and 6.1.1.4'
O O 0.0106 0.0000 'International Tables Vol C Tables 4.2.6.8 and 6.1.1.4'

loop_
_geom_angle_atom_site_label_1
_geom_angle_atom_site_label_2
_geom_angle_atom_site_label_3
_geom_angle
_geom_angle_publ_flag
C1 O1 C50 120.2(3) yes
C7 O2 C7' 26.7(7) ?
C7 O2 C2 111.8(5) ?
C7' O2 C2 111.8(3) ?
C14 O3 C3 113.4(3) ?
C21 O4 C4 115.2(3) ?
C1 O5 C5 112.8(3) yes
C6 O6 C28 117.6(3) ?
C50 O7 C47 110.8(3) yes
C51 O8 C67 116.9(3) ?
C48 O9 C53 112.6(3) ?
C49 O10 C60 113.7(3) ?
C52 O11 C86 116.1(3) ?
O1 C1 O5 112.9(3) ?
O1 C1 C2 106.1(3) ?
O5 C1 C2 108.1(3) ?
O1 C1 H1A 109.9 ?
O5 C1 H1A 109.9 ?
C2 C1 H1A 109.9 ?
O2 C2 C3 108.7(3) ?
O2 C2 C1 112.2(3) ?
C3 C2 C1 110.1(3) ?
O2 C2 H2A 108.6 ?
C3 C2 H2A 108.6 ?
C1 C2 H2A 108.6 ?
O3 C3 C4 108.6(3) ?
O3 C3 C2 110.5(3) ?
C4 C3 C2 109.4(3) ?
O3 C3 H3A 109.4 ?
C4 C3 H3A 109.4 ?
C2 C3 H3A 109.4 ?
O4 C4 C3 108.4(3) ?
O4 C4 C5 107.4(3) ?
C3 C4 C5 111.0(3) ?
O4 C4 H4A 110.0 ?
C3 C4 H4A 110.0 ?
C5 C4 H4A 110.0 ?
O5 C5 C6 107.0(3) ?
O5 C5 C4 111.4(3) ?
C6 C5 C4 114.6(3) ?
O5 C5 H5A 107.9 ?
C6 C5 H5A 107.9 ?
C4 C5 H5A 107.9 ?
O6 C6 C5 108.4(3) ?
O6 C6 H6A 110.0 ?
C5 C6 H6A 110.0 ?
O6 C6 H6B 110.0 ?
C5 C6 H6B 110.0 ?
H6A C6 H6B 108.4 ?
O2 C7 C8 114.1(8) ?
O2 C7 H7A 108.7 ?
C8 C7 H7A 108.7 ?
O2 C7 H7B 108.7 ?
C8 C7 H7B 108.7 ?
H7A C7 H7B 107.6 ?
C9 C8 C13 120.0 ?
C9 C8 C7 115.7(7) ?
C13 C8 C7 124.3(7) ?
C10 C9 C8 120.0 ?
C10 C9 H9A 120.0 ?
C8 C9 H9A 120.0 ?
C9 C10 C11 120.0 ?
C9 C10 H10A 120.0 ?
C11 C10 H10A 120.0 ?
C12 C11 C10 120.0 ?
C12 C11 H11A 120.0 ?
C10 C11 H11A 120.0 ?
C11 C12 C13 120.0 ?
C11 C12 H12A 120.0 ?
C13 C12 H12A 120.0 ?
C12 C13 C8 120.0 ?
C12 C13 H13A 120.0 ?
C8 C13 H13A 120.0 ?
O2 C7' C8' 109.6(5) ?
O2 C7' H7'A 109.8 ?
C8' C7' H7'A 109.8 ?
O2 C7' H7'B 109.8 ?
C8' C7' H7'B 109.8 ?
H7'A C7' H7'B 108.2 ?
C9' C8' C13' 120.0 ?
C9' C8' C7' 124.5(4) ?
C13' C8' C7' 115.5(4) ?
C10' C9' C8' 120.0 ?
C10' C9' H9'A 120.0 ?
C8' C9' H9'A 120.0 ?
C9' C10' C11' 120.0 ?
C9' C10' H10B 120.0 ?
C11' C10' H10B 120.0 ?
C12' C11' C10' 120.0 ?
C12' C11' H11B 120.0 ?
C10' C11' H11B 120.0 ?
C11' C12' C13' 120.0 ?
C11' C12' H12B 120.0 ?
C13' C12' H12B 120.0 ?
C12' C13' C8' 120.0 ?
C12' C13' H13B 120.0 ?
C8' C13' H13B 120.0 ?
O3 C14 C15 107.9(4) ?
O3 C14 H14A 110.1 ?
C15 C14 H14A 110.1 ?
O3 C14 H14B 110.1 ?
C15 C14 H14B 110.1 ?
H14A C14 H14B 108.4 ?
C16 C15 C20 119.3(4) ?
C16 C15 C14 120.2(4) ?
C20 C15 C14 120.5(4) ?
C15 C16 C17 120.3(5) ?
C15 C16 H16A 119.8 ?
C17 C16 H16A 119.8 ?
C18 C17 C16 119.7(5) ?
C18 C17 H17A 120.1 ?
C16 C17 H17A 120.1 ?
C19 C18 C17 120.0(5) ?
C19 C18 H18A 120.0 ?
C17 C18 H18A 120.0 ?
C18 C19 C20 119.7(5) ?
C18 C19 H19A 120.2 ?
C20 C19 H19A 120.2 ?
C15 C20 C19 120.9(5) ?
C15 C20 H20A 119.5 ?
C19 C20 H20A 119.5 ?
O4 C21 C22 107.4(3) ?
O4 C21 H21A 110.2 ?
C22 C21 H21A 110.2 ?
O4 C21 H21B 110.2 ?
C22 C21 H21B 110.2 ?
H21A C21 H21B 108.5 ?
C23 C22 C27 118.4(4) ?
C23 C22 C21 120.9(4) ?
C27 C22 C21 120.7(4) ?
C22 C23 C24 121.3(5) ?
C22 C23 H23A 119.4 ?
C24 C23 H23A 119.4 ?
C23 C24 C25 119.9(5) ?
C23 C24 H24A 120.0 ?
C25 C24 H24A 120.0 ?
C26 C25 C24 119.3(5) ?
C26 C25 H25A 120.3 ?
C24 C25 H25A 120.3 ?
C25 C26 C27 120.4(5) ?
C25 C26 H26A 119.8 ?
C27 C26 H26A 119.8 ?
C26 C27 C22 120.6(4) ?
C26 C27 H27A 119.7 ?
C22 C27 H27A 119.7 ?
O6 C28 C29 104.9(3) ?
O6 C28 C35 109.1(3) ?
C29 C28 C35 112.9(3) ?
O6 C28 C41 110.0(3) ?
C29 C28 C41 105.2(3) ?
C35 C28 C41 114.3(3) ?
C30 C29 C34 118.6(4) ?
C30 C29 C28 121.7(3) ?
C34 C29 C28 119.6(4) ?
C29 C30 C31 120.4(4) ?
C29 C30 H30A 119.8 ?
C31 C30 H30A 119.8 ?
C32 C31 C30 121.1(4) ?
C32 C31 H31A 119.5 ?
C30 C31 H31A 119.5 ?
C33 C32 C31 118.7(4) ?
C33 C32 H32A 120.7 ?
C31 C32 H32A 120.7 ?
C32 C33 C34 121.6(4) ?
C32 C33 H33A 119.2 ?
C34 C33 H33A 119.2 ?
C33 C34 C29 119.6(4) ?
C33 C34 H34A 120.2 ?
C29 C34 H34A 120.2 ?
C36 C35 C40 118.0(4) ?
C36 C35 C28 121.6(4) ?
C40 C35 C28 120.2(4) ?
C37 C36 C35 120.8(4) ?
C37 C36 H36A 119.6 ?
C35 C36 H36A 119.6 ?
C38 C37 C36 121.0(4) ?
C38 C37 H37A 119.5 ?
C36 C37 H37A 119.5 ?
C37 C38 C39 118.7(4) ?
C37 C38 H38A 120.6 ?
C39 C38 H38A 120.6 ?
C40 C39 C38 120.1(4) ?
C40 C39 H39A 120.0 ?
C38 C39 H39A 120.0 ?
C39 C40 C35 121.4(4) ?
C39 C40 H40A 119.3 ?
C35 C40 H40A 119.3 ?
C46 C41 C42 118.9(4) ?
C46 C41 C28 118.5(3) ?
C42 C41 C28 122.2(4) ?
C41 C42 C43 120.8(4) ?
C41 C42 H42A 119.6 ?
C43 C42 H42A 119.6 ?
C44 C43 C42 120.0(4) ?
C44 C43 H43A 120.0 ?
C42 C43 H43A 120.0 ?
C43 C44 C45 119.8(4) ?
C43 C44 H44A 120.1 ?
C45 C44 H44A 120.1 ?
C44 C45 C46 120.0(4) ?
C44 C45 H45A 120.0 ?
C46 C45 H45A 120.0 ?
C41 C46 C45 120.6(4) ?
C41 C46 H46A 119.7 ?
C45 C46 H46A 119.7 ?
O7 C47 C51 108.3(3) ?
O7 C47 C48 104.2(3) ?
C51 C47 C48 118.9(3) ?
O7 C47 H47A 108.3 ?
C51 C47 H47A 108.3 ?
C48 C47 H47A 108.3 ?
O9 C48 C49 115.8(3) ?
O9 C48 C47 108.6(3) ?
C49 C48 C47 100.2(3) ?
O9 C48 H48A 110.6 ?
C49 C48 H48A 110.6 ?
C47 C48 H48A 110.6 ?
O10 C49 C48 110.9(3) ?
O10 C49 C50 116.8(3) ?
C48 C49 C50 103.1(3) ?
O10 C49 H49A 108.6 ?
C48 C49 H49A 108.6 ?
C50 C49 H49A 108.6 ?
O1 C50 O7 111.0(3) ?
O1 C50 C52 104.6(3) ?
O7 C50 C52 104.9(3) ?
O1 C50 C49 114.5(3) ?
O7 C50 C49 104.6(3) ?
C52 C50 C49 116.9(3) ?
O8 C51 C47 107.7(3) ?
O8 C51 H51A 110.2 ?
C47 C51 H51A 110.2 ?
O8 C51 H51B 110.2 ?
C47 C51 H51B 110.2 ?
H51A C51 H51B 108.5 ?
O11 C52 C50 109.4(3) ?
O11 C52 H52A 109.8 ?
C50 C52 H52A 109.8 ?
O11 C52 H52B 109.8 ?
C50 C52 H52B 109.8 ?
H52A C52 H52B 108.2 ?
O9 C53 C54 108.6(3) ?
O9 C53 H53A 110.0 ?
C54 C53 H53A 110.0 ?
O9 C53 H53B 110.0 ?
C54 C53 H53B 110.0 ?
H53A C53 H53B 108.4 ?
C55 C54 C59 117.7(4) ?
C55 C54 C53 121.9(4) ?
C59 C54 C53 120.4(4) ?
C54 C55 C56 120.8(5) ?
C54 C55 H55A 119.6 ?
C56 C55 H55A 119.6 ?
C57 C56 C55 119.8(5) ?
C57 C56 H56A 120.1 ?
C55 C56 H56A 120.1 ?
C58 C57 C56 119.8(4) ?
C58 C57 H57A 120.1 ?
C56 C57 H57A 120.1 ?
C57 C58 C59 120.8(4) ?
C57 C58 H58A 119.6 ?
C59 C58 H58A 119.6 ?
C58 C59 C54 121.0(4) ?
C58 C59 H59A 119.5 ?
C54 C59 H59A 119.5 ?
O10 C60 C61 109.8(3) ?
O10 C60 H60A 109.7 ?
C61 C60 H60A 109.7 ?
O10 C60 H60B 109.7 ?
C61 C60 H60B 109.7 ?
H60A C60 H60B 108.2 ?
C66 C61 C62 119.5(4) ?
C66 C61 C60 119.1(4) ?
C62 C61 C60 121.3(4) ?
C63 C62 C61 119.7(5) ?
C63 C62 H62A 120.1 ?
C61 C62 H62A 120.1 ?
C64 C63 C62 119.9(5) ?
C64 C63 H63A 120.1 ?
C62 C63 H63A 120.1 ?
C65 C64 C63 120.2(5) ?
C65 C64 H64A 119.9 ?
C63 C64 H64A 119.9 ?
C64 C65 C66 120.3(6) ?
C64 C65 H65A 119.8 ?
C66 C65 H65A 119.8 ?
C65 C66 C61 120.3(5) ?
C65 C66 H66A 119.8 ?
C61 C66 H66A 119.8 ?
O8 C67 C68 108.6(3) ?
O8 C67 C80 103.8(3) ?
C68 C67 C80 114.8(3) ?
O8 C67 C74 109.9(3) ?
C68 C67 C74 112.6(3) ?
C80 C67 C74 106.8(3) ?
C73 C68 C69 117.6(4) ?
C73 C68 C67 122.9(4) ?
C69 C68 C67 119.1(4) ?
C70 C69 C68 121.1(6) ?
C70 C69 H69A 119.4 ?
C68 C69 H69A 119.4 ?
C71 C70 C69 120.5(6) ?
C71 C70 H70A 119.8 ?
C69 C70 H70A 119.8 ?
C72 C71 C70 119.5(5) ?
C72 C71 H71A 120.3 ?
C70 C71 H71A 120.3 ?
C71 C72 C73 120.3(5) ?
C71 C72 H72A 119.8 ?
C73 C72 H72A 119.8 ?
C68 C73 C72 120.9(4) ?
C68 C73 H73A 119.5 ?
C72 C73 H73A 119.5 ?
C79 C74 C75 117.9(3) ?
C79 C74 C67 122.3(3) ?
C75 C74 C67 119.8(3) ?
C76 C75 C74 121.9(4) ?
C76 C75 H75A 119.0 ?
C74 C75 H75A 119.0 ?
C75 C76 C77 119.8(4) ?
C75 C76 H76A 120.1 ?
C77 C76 H76A 120.1 ?
C78 C77 C76 119.3(4) ?
C78 C77 H77A 120.3 ?
C76 C77 H77A 120.3 ?
C77 C78 C79 120.1(4) ?
C77 C78 H78A 119.9 ?
C79 C78 H78A 119.9 ?
C74 C79 C78 120.9(4) ?
C74 C79 H79A 119.6 ?
C78 C79 H79A 119.6 ?
C85 C80 C81 117.3(4) ?
C85 C80 C67 119.8(4) ?
C81 C80 C67 122.7(4) ?
C82 C81 C80 120.5(5) ?
C82 C81 H81A 119.7 ?
C80 C81 H81A 119.7 ?
C83 C82 C81 121.7(5) ?
C83 C82 H82A 119.2 ?
C81 C82 H82A 119.2 ?
C82 C83 C84 119.1(5) ?
C82 C83 H83A 120.5 ?
C84 C83 H83A 120.5 ?
C83 C84 C85 120.4(5) ?
C83 C84 H84A 119.8 ?
C85 C84 H84A 119.8 ?
C84 C85 C80 120.9(4) ?
C84 C85 H85A 119.5 ?
C80 C85 H85A 119.5 ?
O11 C86 C99 104.8(3) ?
O11 C86 C93 106.7(3) ?
C99 C86 C93 112.9(3) ?
O11 C86 C87 110.4(3) ?
C99 C86 C87 104.8(3) ?
C93 C86 C87 116.7(3) ?
C88 C87 C92 119.0(4) ?
C88 C87 C86 119.0(4) ?
C92 C87 C86 121.8(4) ?
C89 C88 C87 119.9(4) ?
C89 C88 H88A 120.1 ?
C87 C88 H88A 120.1 ?
C88 C89 C90 120.2(5) ?
C88 C89 H89A 119.9 ?
C90 C89 H89A 119.9 ?
C91 C90 C89 119.8(4) ?
C91 C90 H90A 120.1 ?
C89 C90 H90A 120.1 ?
C90 C91 C92 120.5(5) ?
C90 C91 H91A 119.7 ?
C92 C91 H91A 119.7 ?
C91 C92 C87 120.5(5) ?
C91 C92 H92A 119.7 ?
C87 C92 H92A 119.7 ?
C98 C93 C94 117.4(4) ?
C98 C93 C86 117.8(4) ?
C94 C93 C86 124.3(4) ?
C95 C94 C93 120.8(4) ?
C95 C94 H94A 119.6 ?
C93 C94 H94A 119.6 ?
C96 C95 C94 120.6(4) ?
C96 C95 H95A 119.7 ?
C94 C95 H95A 119.7 ?
C95 C96 C97 119.5(5) ?
C95 C96 H96A 120.2 ?
C97 C96 H96A 120.2 ?
C98 C97 C96 119.7(5) ?
C98 C97 H97A 120.1 ?
C96 C97 H97A 120.1 ?
C97 C98 C93 121.9(4) ?
C97 C98 H98A 119.0 ?
C93 C98 H98A 119.0 ?
C100 C99 C104 118.5(4) ?
C100 C99 C86 120.6(4) ?
C104 C99 C86 120.8(4) ?
C99 C100 C101 120.4(5) ?
C99 C100 H10C 119.8 ?
C101 C100 H10C 119.8 ?
C102 C101 C100 120.6(5) ?
C102 C101 H10D 119.7 ?
C100 C101 H10D 119.7 ?
C101 C102 C103 120.3(4) ?
C101 C102 H10E 119.9 ?
C103 C102 H10E 119.9 ?
C104 C103 C102 119.5(5) ?
C104 C103 H10F 120.3 ?
C102 C103 H10F 120.3 ?
C103 C104 C99 120.8(4) ?
C103 C104 H10G 119.6 ?
C99 C104 H10G 119.6 ?
C107 C106 H10H 109.5 ?
C107 C106 H10I 109.5 ?
H10H C106 H10I 109.5 ?
C107 C106 H10J 109.5 ?
H10H C106 H10J 109.5 ?
H10I C106 H10J 109.5 ?
O12 C107 C106 121.6(8) ?
O12 C107 C108 121.1(8) ?
C106 C107 C108 117.3(7) ?
C107 C108 C109 114.1(8) ?
C107 C108 H10K 108.7 ?
C109 C108 H10K 108.7 ?
C107 C108 H10L 108.7 ?
C109 C108 H10L 108.7 ?
H10K C108 H10L 107.6 ?
C108 C109 H10M 109.5 ?
C108 C109 H10N 109.5 ?
H10M C109 H10N 109.5 ?
C108 C109 H10O 109.5 ?
H10M C109 H10O 109.5 ?
H10N C109 H10O 109.5 ?
C111 C110 H11C 109.5 ?
C111 C110 H11D 109.5 ?
H11C C110 H11D 109.5 ?
C111 C110 H11E 109.5 ?
H11C C110 H11E 109.5 ?
H11D C110 H11E 109.5 ?
O13 C111 C112 121.6(11) ?
O13 C111 C110 120.7(11) ?
C112 C111 C110 117.7(10) ?
C111 C112 C113 105.7(13) ?
C111 C112 H11F 110.6 ?
C113 C112 H11F 110.6 ?
C111 C112 H11G 110.6 ?
C113 C112 H11G 110.6 ?
H11F C112 H11G 108.7 ?
C112 C113 H11H 109.5 ?
C112 C113 H11I 109.5 ?
H11H C113 H11I 109.5 ?
C112 C113 H11J 109.5 ?
H11H C113 H11J 109.5 ?
H11I C113 H11J 109.5 ?
C114 O14 H14 108.3 ?
O14 C114 H11K 109.5 ?
O14 C114 H11L 109.5 ?
H11K C114 H11L 109.5 ?
O14 C114 H11M 109.5 ?
H11K C114 H11M 109.5 ?
H11L C114 H11M 109.5 ?
C115 O15 H15 109.6 ?
O15 C115 H11N 109.5 ?
O15 C115 H11O 109.5 ?
H11N C115 H11O 109.5 ?
O15 C115 H11P 109.5 ?
H11N C115 H11P 109.5 ?
H11O C115 H11P 109.5 ?
C116 O16 H16 113.1 ?
O16 C116 H11Q 109.5 ?
O16 C116 H11R 109.5 ?
H11Q C116 H11R 109.5 ?
O16 C116 H11S 109.5 ?
H11Q C116 H11S 109.5 ?
H11R C116 H11S 109.5 ?

loop_
_geom_bond_atom_site_label_1
_geom_bond_atom_site_label_2
_geom_bond_distance
_geom_bond_publ_flag
O1 C1 1.419(5) yes
O1 C50 1.422(5) yes
O2 C7 1.421(8) ?
O2 C7' 1.435(6) ?
O2 C2 1.440(4) ?
O3 C14 1.421(5) ?
O3 C3 1.442(4) ?
O4 C21 1.425(5) ?
O4 C4 1.435(5) ?
O5 C1 1.419(4) yes
O5 C5 1.445(4) yes
O6 C6 1.434(5) ?
O6 C28 1.448(4) ?
O7 C50 1.424(4) yes
O7 C47 1.455(4) yes
O8 C51 1.429(5) ?
O8 C67 1.461(5) ?
O9 C48 1.434(4) ?
O9 C53 1.438(5) ?
O10 C49 1.408(4) ?
O10 C60 1.439(5) ?
O11 C52 1.424(4) ?
O11 C86 1.442(4) ?
C1 C2 1.532(5) ?
C1 H1A 1.0000 ?
C2 C3 1.519(5) yes
C2 H2A 1.0000 ?
C3 C4 1.517(5) yes
C3 H3A 1.0000 ?
C4 C5 1.531(5) yes
C4 H4A 1.0000 ?
C5 C6 1.508(5) ?
C5 H5A 1.0000 ?
C6 H6A 0.9900 ?
C6 H6B 0.9900 ?
C7 C8 1.480(8) ?
C7 H7A 0.9900 ?
C7 H7B 0.9900 ?
C8 C9 1.3900 ?
C8 C13 1.3900 ?
C9 C10 1.3900 ?
C9 H9A 0.9500 ?
C10 C11 1.3900 ?
C10 H10A 0.9500 ?
C11 C12 1.3900 ?
C11 H11A 0.9500 ?
C12 C13 1.3900 ?
C12 H12A 0.9500 ?
C13 H13A 0.9500 ?
C7' C8' 1.503(5) ?
C7' H7'A 0.9900 ?
C7' H7'B 0.9900 ?
C8' C9' 1.3900 ?
C8' C13' 1.3900 ?
C9' C10' 1.3900 ?
C9' H9'A 0.9500 ?
C10' C11' 1.3900 ?
C10' H10B 0.9500 ?
C11' C12' 1.3900 ?
C11' H11B 0.9500 ?
C12' C13' 1.3900 ?
C12' H12B 0.9500 ?
C13' H13B 0.9500 ?
C14 C15 1.507(6) ?
C14 H14A 0.9900 ?
C14 H14B 0.9900 ?
C15 C16 1.375(7) ?
C15 C20 1.379(6) ?
C16 C17 1.396(8) ?
C16 H16A 0.9500 ?
C17 C18 1.383(9) ?
C17 H17A 0.9500 ?
C18 C19 1.379(8) ?
C18 H18A 0.9500 ?
C19 C20 1.385(7) ?
C19 H19A 0.9500 ?
C20 H20A 0.9500 ?
C21 C22 1.501(6) ?
C21 H21A 0.9900 ?
C21 H21B 0.9900 ?
C22 C23 1.379(6) ?
C22 C27 1.389(6) ?
C23 C24 1.384(8) ?
C23 H23A 0.9500 ?
C24 C25 1.384(9) ?
C24 H24A 0.9500 ?
C25 C26 1.380(8) ?
C25 H25A 0.9500 ?
C26 C27 1.387(7) ?
C26 H26A 0.9500 ?
C27 H27A 0.9500 ?
C28 C29 1.532(6) ?
C28 C35 1.537(6) ?
C28 C41 1.547(5) ?
C29 C30 1.385(6) ?
C29 C34 1.404(5) ?
C30 C31 1.389(6) ?
C30 H30A 0.9500 ?
C31 C32 1.380(7) ?
C31 H31A 0.9500 ?
C32 C33 1.370(7) ?
C32 H32A 0.9500 ?
C33 C34 1.391(7) ?
C33 H33A 0.9500 ?
C34 H34A 0.9500 ?
C35 C36 1.394(6) ?
C35 C40 1.397(6) ?
C36 C37 1.393(6) ?
C36 H36A 0.9500 ?
C37 C38 1.388(7) ?
C37 H37A 0.9500 ?
C38 C39 1.397(6) ?
C38 H38A 0.9500 ?
C39 C40 1.395(6) ?
C39 H39A 0.9500 ?
C40 H40A 0.9500 ?
C41 C46 1.388(6) ?
C41 C42 1.392(5) ?
C42 C43 1.397(6) ?
C42 H42A 0.9500 ?
C43 C44 1.379(7) ?
C43 H43A 0.9500 ?
C44 C45 1.395(7) ?
C44 H44A 0.9500 ?
C45 C46 1.396(6) ?
C45 H45A 0.9500 ?
C46 H46A 0.9500 ?
C47 C51 1.512(5) ?
C47 C48 1.524(5) yes
C47 H47A 1.0000 ?
C48 C49 1.523(5) yes
C48 H48A 1.0000 ?
C49 C50 1.559(5) yes
C49 H49A 1.0000 ?
C50 C52 1.528(5) ?
C51 H51A 0.9900 ?
C51 H51B 0.9900 ?
C52 H52A 0.9900 ?
C52 H52B 0.9900 ?
C53 C54 1.515(5) ?
C53 H53A 0.9900 ?
C53 H53B 0.9900 ?
C54 C55 1.383(6) ?
C54 C59 1.388(6) ?
C55 C56 1.400(7) ?
C55 H55A 0.9500 ?
C56 C57 1.376(8) ?
C56 H56A 0.9500 ?
C57 C58 1.353(7) ?
C57 H57A 0.9500 ?
C58 C59 1.384(6) ?
C58 H58A 0.9500 ?
C59 H59A 0.9500 ?
C60 C61 1.504(5) ?
C60 H60A 0.9900 ?
C60 H60B 0.9900 ?
C61 C66 1.394(6) ?
C61 C62 1.396(6) ?
C62 C63 1.394(7) ?
C62 H62A 0.9500 ?
C63 C64 1.391(9) ?
C63 H63A 0.9500 ?
C64 C65 1.376(9) ?
C64 H64A 0.9500 ?
C65 C66 1.381(7) ?
C65 H65A 0.9500 ?
C66 H66A 0.9500 ?
C67 C68 1.526(6) ?
C67 C80 1.531(6) ?
C67 C74 1.545(5) ?
C68 C73 1.383(7) ?
C68 C69 1.411(6) ?
C69 C70 1.382(7) ?
C69 H69A 0.9500 ?
C70 C71 1.381(10) ?
C70 H70A 0.9500 ?
C71 C72 1.376(9) ?
C71 H71A 0.9500 ?
C72 C73 1.405(6) ?
C72 H72A 0.9500 ?
C73 H73A 0.9500 ?
C74 C79 1.386(6) ?
C74 C75 1.398(6) ?
C75 C76 1.370(5) ?
C75 H75A 0.9500 ?
C76 C77 1.394(6) ?
C76 H76A 0.9500 ?
C77 C78 1.389(6) ?
C77 H77A 0.9500 ?
C78 C79 1.392(5) ?
C78 H78A 0.9500 ?
C79 H79A 0.9500 ?
C80 C85 1.400(6) ?
C80 C81 1.403(6) ?
C81 C82 1.374(8) ?
C81 H81A 0.9500 ?
C82 C83 1.366(8) ?
C82 H82A 0.9500 ?
C83 C84 1.378(7) ?
C83 H83A 0.9500 ?
C84 C85 1.387(7) ?
C84 H84A 0.9500 ?
C85 H85A 0.9500 ?
C86 C99 1.532(6) ?
C86 C93 1.537(6) ?
C86 C87 1.543(5) ?
C87 C88 1.391(7) ?
C87 C92 1.404(6) ?
C88 C89 1.391(6) ?
C88 H88A 0.9500 ?
C89 C90 1.398(8) ?
C89 H89A 0.9500 ?
C90 C91 1.369(9) ?
C90 H90A 0.9500 ?
C91 C92 1.379(7) ?
C91 H91A 0.9500 ?
C92 H92A 0.9500 ?
C93 C98 1.404(6) ?
C93 C94 1.407(6) ?
C94 C95 1.392(7) ?
C94 H94A 0.9500 ?
C95 C96 1.387(7) ?
C95 H95A 0.9500 ?
C96 C97 1.395(7) ?
C96 H96A 0.9500 ?
C97 C98 1.386(6) ?
C97 H97A 0.9500 ?
C98 H98A 0.9500 ?
C99 C100 1.401(6) ?
C99 C104 1.408(6) ?
C100 C101 1.403(7) ?
C100 H10C 0.9500 ?
C101 C102 1.361(8) ?
C101 H10D 0.9500 ?
C102 C103 1.412(8) ?
C102 H10E 0.9500 ?
C103 C104 1.388(6) ?
C103 H10F 0.9500 ?
C104 H10G 0.9500 ?
O12 C107 1.252(9) ?
C106 C107 1.501(9) ?
C106 H10H 0.9800 ?
C106 H10I 0.9800 ?
C106 H10J 0.9800 ?
C107 C108 1.502(8) ?
C108 C109 1.535(9) ?
C108 H10K 0.9900 ?
C108 H10L 0.9900 ?
C109 H10M 0.9800 ?
C109 H10N 0.9800 ?
C109 H10O 0.9800 ?
C110 C111 1.509(10) ?
C110 H11C 0.9800 ?
C110 H11D 0.9800 ?
C110 H11E 0.9800 ?
O13 C111 1.256(10) ?
C111 C112 1.508(10) ?
C112 C113 1.560(10) ?
C112 H11F 0.9900 ?
C112 H11G 0.9900 ?
C113 H11H 0.9800 ?
C113 H11I 0.9800 ?
C113 H11J 0.9800 ?
O14 C114 1.411(10) ?
O14 H14 0.8400 ?
C114 H11K 0.9800 ?
C114 H11L 0.9800 ?
C114 H11M 0.9800 ?
O15 C115 1.450(10) ?
O15 H15 0.8400 ?
C115 H11N 0.9800 ?
C115 H11O 0.9800 ?
C115 H11P 0.9800 ?
O16 C116 1.442(11) ?
O16 H16 0.8400 ?
C116 H11Q 0.9800 ?
C116 H11R 0.9800 ?
C116 H11S 0.9800 ?

loop_
_geom_hbond_atom_site_label_D
_geom_hbond_atom_site_label_H
_geom_hbond_atom_site_label_A
_geom_hbond_site_symmetry_A
_geom_hbond_distance_DH
_geom_hbond_distance_HA
_geom_hbond_distance_DA
_geom_hbond_angle_DHA
C64 H64A O12 2_546 0.95 2.49 3.422(13) 168
C1 H1A O8 . 1.00 2.51 3.460(5) 159
C106 H10I O3 . 0.98 2.58 3.513(12) 159
C60 H60A O11 . 0.99 2.32 3.089(4) 134

loop_
_geom_torsion_atom_site_label_1
_geom_torsion_atom_site_label_2
_geom_torsion_atom_site_label_3
_geom_torsion_atom_site_label_4
_geom_torsion
C50 O1 C1 O5 91.4(4)
C50 O1 C1 C2 -150.4(3)
C5 O5 C1 O1 54.2(4)
C5 O5 C1 C2 -62.9(4)
C7 O2 C2 C3 -147.1(10)
C7' O2 C2 C3 -176.0(5)
C7 O2 C2 C1 90.9(10)
C7' O2 C2 C1 62.0(5)
O1 C1 C2 O2 61.3(4)
O5 C1 C2 O2 -177.4(3)
O1 C1 C2 C3 -59.9(4)
O5 C1 C2 C3 61.5(4)
C14 O3 C3 C4 131.0(4)
C14 O3 C3 C2 -109.0(4)
O2 C2 C3 O3 60.8(4)
C1 C2 C3 O3 -176.0(3)
O2 C2 C3 C4 -179.7(3)
C1 C2 C3 C4 -56.4(4)
C21 O4 C4 C3 130.5(3)
C21 O4 C4 C5 -109.4(4)
O3 C3 C4 O4 -70.1(4)
C2 C3 C4 O4 169.2(3)
O3 C3 C4 C5 172.2(3)
C2 C3 C4 C5 51.5(4)
C1 O5 C5 C6 -175.0(3)
C1 O5 C5 C4 59.1(4)
O4 C4 C5 O5 -170.4(3)
C3 C4 C5 O5 -52.1(4)
O4 C4 C5 C6 68.0(4)
C3 C4 C5 C6 -173.7(3)
C28 O6 C6 C5 166.3(3)
O5 C5 C6 O6 -70.2(4)
C4 C5 C6 O6 53.7(4)
C7' O2 C7 C8 -80.1(15)
C2 O2 C7 C8 -175.6(10)
O2 C7 C8 C9 -142.8(13)
O2 C7 C8 C13 36(2)
C13 C8 C9 C10 0.0
C7 C8 C9 C10 179.1(14)
C8 C9 C10 C11 0.0
C9 C10 C11 C12 0.0
C10 C11 C12 C13 0.0
C11 C12 C13 C8 0.0
C9 C8 C13 C12 0.0
C7 C8 C13 C12 -179.0(15)
C7 O2 C7' C8' 82.2(12)
C2 O2 C7' C8' 177.7(4)
O2 C7' C8' C9' -96.3(7)
O2 C7' C8' C13' 85.2(7)
C13' C8' C9' C10' 0.0
C7' C8' C9' C10' -178.4(6)
C8' C9' C10' C11' 0.0
C9' C10' C11' C12' 0.0
C10' C11' C12' C13' 0.0
C11' C12' C13' C8' 0.0
C9' C8' C13' C12' 0.0
C7' C8' C13' C12' 178.6(6)
C3 O3 C14 C15 -178.7(4)
O3 C14 C15 C16 62.5(6)
O3 C14 C15 C20 -118.6(5)
C20 C15 C16 C17 3.3(8)
C14 C15 C16 C17 -177.8(5)
C15 C16 C17 C18 -2.0(9)
C16 C17 C18 C19 -0.8(9)
C17 C18 C19 C20 2.3(8)
C16 C15 C20 C19 -1.7(7)
C14 C15 C20 C19 179.4(5)
C18 C19 C20 C15 -1.1(8)
C4 O4 C21 C22 163.1(3)
O4 C21 C22 C23 81.9(5)
O4 C21 C22 C27 -98.3(4)
C27 C22 C23 C24 3.4(8)
C21 C22 C23 C24 -176.8(5)
C22 C23 C24 C25 -2.6(10)
C23 C24 C25 C26 0.5(9)
C24 C25 C26 C27 0.7(8)
C25 C26 C27 C22 0.1(7)
C23 C22 C27 C26 -2.1(7)
C21 C22 C27 C26 178.1(4)
C6 O6 C28 C29 -177.4(3)
C6 O6 C28 C35 61.4(4)
C6 O6 C28 C41 -64.7(4)
O6 C28 C29 C30 2.4(5)
C35 C28 C29 C30 121.0(4)
C41 C28 C29 C30 -113.7(4)
O6 C28 C29 C34 178.8(3)
C35 C28 C29 C34 -62.5(5)
C41 C28 C29 C34 62.8(4)
C34 C29 C30 C31 -0.3(6)
C28 C29 C30 C31 176.2(4)
C29 C30 C31 C32 -0.2(7)
C30 C31 C32 C33 0.4(8)
C31 C32 C33 C34 0.0(8)
C32 C33 C34 C29 -0.6(7)
C30 C29 C34 C33 0.7(6)
C28 C29 C34 C33 -175.8(4)
O6 C28 C35 C36 96.3(4)
C29 C28 C35 C36 -19.9(5)
C41 C28 C35 C36 -140.1(3)
O6 C28 C35 C40 -78.4(4)
C29 C28 C35 C40 165.4(3)
C41 C28 C35 C40 45.2(5)
C40 C35 C36 C37 -1.4(5)
C28 C35 C36 C37 -176.2(3)
C35 C36 C37 C38 1.7(6)
C36 C37 C38 C39 -1.1(6)
C37 C38 C39 C40 0.1(6)
C38 C39 C40 C35 0.2(6)
C36 C35 C40 C39 0.4(5)
C28 C35 C40 C39 175.3(3)
O6 C28 C41 C46 -35.9(5)
C29 C28 C41 C46 76.6(4)
C35 C28 C41 C46 -159.0(3)
O6 C28 C41 C42 151.7(4)
C29 C28 C41 C42 -95.8(4)
C35 C28 C41 C42 28.6(5)
C46 C41 C42 C43 -1.4(7)
C28 C41 C42 C43 170.9(4)
C41 C42 C43 C44 1.2(8)
C42 C43 C44 C45 -0.6(8)
C43 C44 C45 C46 0.2(7)
C42 C41 C46 C45 1.1(6)
C28 C41 C46 C45 -171.6(4)
C44 C45 C46 C41 -0.5(7)
C50 O7 C47 C51 152.0(3)
C50 O7 C47 C48 24.5(4)
C53 O9 C48 C49 71.9(4)
C53 O9 C48 C47 -176.4(3)
O7 C47 C48 O9 -160.7(3)
C51 C47 C48 O9 78.6(4)
O7 C47 C48 C49 -38.9(3)
C51 C47 C48 C49 -159.6(3)
C60 O10 C49 C48 168.9(3)
C60 O10 C49 C50 -73.3(4)
O9 C48 C49 O10 -78.9(4)
C47 C48 C49 O10 164.6(3)
O9 C48 C49 C50 155.3(3)
C47 C48 C49 C50 38.8(3)
C1 O1 C50 O7 44.9(4)
C1 O1 C50 C52 157.5(3)
C1 O1 C50 C49 -73.3(4)
C47 O7 C50 O1 -123.4(3)
C47 O7 C50 C52 124.2(3)
C47 O7 C50 C49 0.7(4)
O10 C49 C50 O1 -25.6(4)
C48 C49 C50 O1 96.3(3)
O10 C49 C50 O7 -147.4(3)
C48 C49 C50 O7 -25.5(4)
O10 C49 C50 C52 97.2(4)
C48 C49 C50 C52 -140.9(3)
C67 O8 C51 C47 178.4(3)
O7 C47 C51 O8 -67.8(3)
C48 C47 C51 O8 50.8(4)
C86 O11 C52 C50 -172.6(3)
O1 C50 C52 O11 44.9(4)
O7 C50 C52 O11 161.8(3)
C49 C50 C52 O11 -82.9(4)
C48 O9 C53 C54 167.7(3)
O9 C53 C54 C55 98.6(5)
O9 C53 C54 C59 -79.6(5)
C59 C54 C55 C56 -1.4(8)
C53 C54 C55 C56 -179.6(4)
C54 C55 C56 C57 0.5(9)
C55 C56 C57 C58 0.5(8)
C56 C57 C58 C59 -0.7(8)
C57 C58 C59 C54 -0.2(7)
C55 C54 C59 C58 1.2(7)
C53 C54 C59 C58 179.5(4)
C49 O10 C60 C61 -170.5(3)
O10 C60 C61 C66 -133.8(4)
O10 C60 C61 C62 49.4(5)
C66 C61 C62 C63 -3.0(6)
C60 C61 C62 C63 173.7(4)
C61 C62 C63 C64 1.6(7)
C62 C63 C64 C65 0.7(8)
C63 C64 C65 C66 -1.7(8)
C64 C65 C66 C61 0.3(7)
C62 C61 C66 C65 2.0(7)
C60 C61 C66 C65 -174.8(4)
C51 O8 C67 C68 -46.0(4)
C51 O8 C67 C80 -168.5(3)
C51 O8 C67 C74 77.5(4)
O8 C67 C68 C73 99.2(5)
C80 C67 C68 C73 -145.2(4)
C74 C67 C68 C73 -22.7(6)
O8 C67 C68 C69 -73.0(5)
C80 C67 C68 C69 42.6(6)
C74 C67 C68 C69 165.1(4)
C73 C68 C69 C70 0.1(8)
C67 C68 C69 C70 172.8(5)
C68 C69 C70 C71 -1.4(10)
C69 C70 C71 C72 2.4(10)
C70 C71 C72 C73 -2.2(9)
C69 C68 C73 C72 0.1(7)
C67 C68 C73 C72 -172.2(4)
C71 C72 C73 C68 0.9(8)
O8 C67 C74 C79 10.4(5)
C68 C67 C74 C79 131.5(4)
C80 C67 C74 C79 -101.6(4)
O8 C67 C74 C75 -172.5(3)
C68 C67 C74 C75 -51.3(5)
C80 C67 C74 C75 75.6(4)
C79 C74 C75 C76 -2.3(6)
C67 C74 C75 C76 -179.6(4)
C74 C75 C76 C77 0.2(6)
C75 C76 C77 C78 1.4(7)
C76 C77 C78 C79 -0.9(7)
C75 C74 C79 C78 2.8(6)
C67 C74 C79 C78 -180.0(4)
C77 C78 C79 C74 -1.3(7)
O8 C67 C80 C85 -32.4(4)
C68 C67 C80 C85 -150.8(4)
C74 C67 C80 C85 83.7(4)
O8 C67 C80 C81 152.5(4)
C68 C67 C80 C81 34.1(5)
C74 C67 C80 C81 -91.4(4)
C85 C80 C81 C82 2.8(7)
C67 C80 C81 C82 178.0(4)
C80 C81 C82 C83 -2.1(8)
C81 C82 C83 C84 0.3(8)
C82 C83 C84 C85 0.7(8)
C83 C84 C85 C80 0.1(7)
C81 C80 C85 C84 -1.8(6)
C67 C80 C85 C84 -177.2(4)
C52 O11 C86 C99 177.9(3)
C52 O11 C86 C93 -62.1(4)
C52 O11 C86 C87 65.5(4)
O11 C86 C87 C88 25.8(5)
C99 C86 C87 C88 -86.6(4)
C93 C86 C87 C88 147.7(4)
O11 C86 C87 C92 -160.4(4)
C99 C86 C87 C92 87.2(5)
C93 C86 C87 C92 -38.5(5)
C92 C87 C88 C89 -0.6(7)
C86 C87 C88 C89 173.4(4)
C87 C88 C89 C90 0.7(7)
C88 C89 C90 C91 -0.1(8)
C89 C90 C91 C92 -0.5(9)
C90 C91 C92 C87 0.6(8)
C88 C87 C92 C91 0.0(7)
C86 C87 C92 C91 -173.8(4)
O11 C86 C93 C98 -71.6(4)
C99 C86 C93 C98 43.1(4)
C87 C86 C93 C98 164.6(3)
O11 C86 C93 C94 99.6(4)
C99 C86 C93 C94 -145.8(4)
C87 C86 C93 C94 -24.2(5)
C98 C93 C94 C95 -0.9(6)
C86 C93 C94 C95 -172.1(4)
C93 C94 C95 C96 1.3(6)
C94 C95 C96 C97 -1.0(6)
C95 C96 C97 C98 0.4(6)
C96 C97 C98 C93 0.0(6)
C94 C93 C98 C97 0.3(6)
C86 C93 C98 C97 172.0(4)
O11 C86 C99 C100 162.7(3)
C93 C86 C99 C100 47.0(5)
C87 C86 C99 C100 -81.1(4)
O11 C86 C99 C104 -22.0(5)
C93 C86 C99 C104 -137.7(4)
C87 C86 C99 C104 94.2(4)
C104 C99 C100 C101 0.2(6)
C86 C99 C100 C101 175.6(4)
C99 C100 C101 C102 0.2(6)
C100 C101 C102 C103 -0.3(7)
C101 C102 C103 C104 0.0(7)
C102 C103 C104 C99 0.3(6)
C100 C99 C104 C103 -0.4(6)
C86 C99 C104 C103 -175.8(4)
O12 C107 C108 C109 9.7(9)
C106 C107 C108 C109 -170.3(9)
O13 C111 C112 C113 111.4(16)
C110 C111 C112 C113 -68.6(16)
